data_4329275
loop_
_publ_author_name
'George J. Sopasis'
'Angelos B. Canaj'
'Aggelos Philippidis'
'Milosz Siczek'
'Tadeusz Lis'
'James R. O'Brien'
'Manolis M. Antonakis'
'Spiros A. Pergantis'
'Constantinos J. Milios'

_publ_section_title
;
 Heptanuclear Heterometallic [Cu6Ln] Clusters: Trapping Lanthanides into
 Copper Cages with Artificial Amino Acids
;
_journal_name_full 'Inorganic Chemistry'
_journal_page_first 5911
_journal_page_last 5918
_journal_paper_doi 10.1021/ic300538q
_journal_volume 51
_journal_year 2012
_chemical_formula_moiety 'C30 H60 Cu6 N9 O30 Tb, 1.5(C H4 O), 1.5 (H2 O)'
_chemical_formula_sum 'C31.5 H69 Cu6 N9 O33 Tb'
_chemical_formula_weight 1642.12
_chemical_name_systematic
; 
 ? 
;
_space_group_IT_number 176
_symmetry_cell_setting hexagonal
_symmetry_space_group_name_Hall '-P 6c'
_symmetry_space_group_name_H-M 'P 63/m'
_atom_sites_solution_hydrogens geom
_atom_sites_solution_primary direct
_atom_sites_solution_secondary difmap
_audit_creation_method SHELXL-97
_cell_angle_alpha 90.00
_cell_angle_beta 90.00
_cell_angle_gamma 120.00
_cell_formula_units_Z 2
_cell_length_a 20.013(9)
_cell_length_b 20.013(9)
_cell_length_c 13.260(3)
_cell_measurement_reflns_used 5373
_cell_measurement_temperature 200(2)
_cell_measurement_theta_max 36.52
_cell_measurement_theta_min 3.1
_cell_volume 4599(3)
_computing_cell_refinement 'CrysAlis CCD, Oxford Diffraction Ltd.'
_computing_data_collection 'CrysAlis RED, Oxford Diffraction Ltd.'
_computing_data_reduction 'CrysAlis RED, Oxford Diffraction Ltd.'
_computing_structure_refinement 'SHELXL-97 (Sheldrick, 2008)'
_computing_structure_solution 'SHELXS-97 (Sheldrick, 2008)'
_diffrn_ambient_temperature 200(2)
_diffrn_measured_fraction_theta_full 0.995
_diffrn_measured_fraction_theta_max 0.598
_diffrn_measurement_device_type KM4CCD
_diffrn_measurement_method \w
_diffrn_radiation_monochromator graphite
_diffrn_radiation_source 'fine-focus sealed tube'
_diffrn_radiation_type MoK\a
_diffrn_radiation_wavelength 0.71073
_diffrn_reflns_av_R_equivalents 0.0793
_diffrn_reflns_av_sigmaI/netI 0.1415
_diffrn_reflns_limit_h_max 21
_diffrn_reflns_limit_h_min -26
_diffrn_reflns_limit_k_max 33
_diffrn_reflns_limit_k_min -22
_diffrn_reflns_limit_l_max 6
_diffrn_reflns_limit_l_min -17
_diffrn_reflns_number 18505
_diffrn_reflns_theta_full 25.50
_diffrn_reflns_theta_max 36.60
_diffrn_reflns_theta_min 3.07
_exptl_absorpt_coefficient_mu 2.180
_exptl_absorpt_correction_T_max 0.782
_exptl_absorpt_correction_T_min 0.456
_exptl_absorpt_correction_type analytical
_exptl_absorpt_process_details
;
CrysAlis RED, Oxford Diffraction Ltd.,
Version 1.171.32.5
Analytical numeric absorption correction using a 
multifaceted crystal model based on expressions
 derived by R.C. Clark & J.S. Reid.
(Clark, R. C. & Reid, J. S. (1995). Acta Cryst. A51, 887-897)
;
_exptl_crystal_colour blue
_exptl_crystal_density_diffrn 1.186
_exptl_crystal_description block
_exptl_crystal_F_000 1648
_exptl_crystal_size_max 0.49
_exptl_crystal_size_mid 0.24
_exptl_crystal_size_min 0.15
_refine_diff_density_max 2.22
_refine_diff_density_min -2.08
_refine_diff_density_rms 0.166
_refine_ls_extinction_method none
_refine_ls_goodness_of_fit_ref 1.064
_refine_ls_hydrogen_treatment constr
_refine_ls_matrix_type full
_refine_ls_number_parameters 138
_refine_ls_number_reflns 4691
_refine_ls_number_restraints 2
_refine_ls_restrained_S_all 1.064
_refine_ls_R_factor_all 0.1913
_refine_ls_R_factor_gt 0.0980
_refine_ls_shift/su_max 0.000
_refine_ls_shift/su_mean 0.000
_refine_ls_structure_factor_coef Fsqd
_refine_ls_weighting_details 'calc w=1/[\s^2^(Fo^2^)+(0.0967P)^2^+24.2268P] where P=(Fo^2^+2Fc^2^)/3'
_refine_ls_weighting_scheme calc
_refine_ls_wR_factor_gt 0.2132
_refine_ls_wR_factor_ref 0.2454
_reflns_number_gt 2507
_reflns_number_total 4691
_reflns_threshold_expression >2sigma(I)
_cod_data_source_file ic300538q_si_001_07.cif
_cod_data_source_block gis736ra
_cod_original_formula_sum 'C31.50 H69 Cu6 N9 O33 Tb'
_cod_database_code 4329275

loop_
_symmetry_equiv_pos_as_xyz
'x, y, z'
'-y, x-y, z'
'-x+y, -x, z'
'-x, -y, z+1/2'
'y, -x+y, z+1/2'
'x-y, x, z+1/2'
'-x, -y, -z'
'y, -x+y, -z'
'x-y, x, -z'
'x, y, -z-1/2'
'-y, x-y, -z-1/2'
'-x+y, -x, -z-1/2'

loop_
_atom_site_label
_atom_site_type_symbol
_atom_site_fract_x
_atom_site_fract_y
_atom_site_fract_z
_atom_site_U_iso_or_equiv
_atom_site_adp_type
_atom_site_occupancy
_atom_site_symmetry_multiplicity
_atom_site_calc_flag
_atom_site_refinement_flags
_atom_site_disorder_assembly
_atom_site_disorder_group
Tb Tb 0.6667 0.3333 0.7500 0.0280(3) Uani 1 6 d S . .
Cu Cu 0.83199(6) 0.46967(7) 0.86695(7) 0.0404(3) Uani 1 1 d . . .
O1 O 0.7726(5) 0.4629(5) 0.7500 0.038(2) Uani 1 2 d S . .
H1 H 0.7556 0.5022 0.7500 0.045 Uiso 1 2 calc SR . .
O11 O 0.7627(3) 0.3572(4) 0.8787(4) 0.0366(14) Uani 1 1 d . . .
O21 O 0.7400(4) 0.2519(4) 0.9635(5) 0.060(2) Uani 1 1 d . . .
N11 N 0.8897(5) 0.4531(5) 0.9742(5) 0.052(2) Uani 1 1 d . . .
H11A H 0.9350 0.4591 0.9481 0.062 Uiso 1 1 calc R . .
H11B H 0.9021 0.4897 1.0236 0.062 Uiso 1 1 calc R . .
C11 C 0.7779(6) 0.3206(7) 0.9479(6) 0.049(2) Uani 1 1 d . . .
C21 C 0.8448(7) 0.3746(7) 1.0203(8) 0.068(3) Uani 1 1 d . . .
C31 C 0.8967(9) 0.3388(9) 1.0355(15) 0.135(8) Uani 1 1 d . . .
H31A H 0.9377 0.3700 1.0837 0.203 Uiso 1 1 calc R . .
H31B H 0.9196 0.3373 0.9708 0.203 Uiso 1 1 calc R . .
H31C H 0.8656 0.2862 1.0617 0.203 Uiso 1 1 calc R . .
C41 C 0.8059(9) 0.3795(10) 1.1175(7) 0.121(7) Uani 1 1 d . . .
H41A H 0.7789 0.3286 1.1496 0.181 Uiso 1 1 calc R . .
H41B H 0.7688 0.3963 1.1013 0.181 Uiso 1 1 calc R . .
H41C H 0.8451 0.4166 1.1637 0.181 Uiso 1 1 calc RD . .
O12 O 0.9128(4) 0.5735(4) 0.8348(5) 0.0552(18) Uani 1 1 d . . .
C12 C 0.9361(8) 0.6066(9) 0.7500 0.052(4) Uani 1 2 d S . .
C22 C 0.9959(11) 0.6903(9) 0.7500 0.074(5) Uani 1 2 d S . .
H22A H 0.9893 0.7146 0.8010 0.111 Uiso 1 1 d R . .
H22C H 1.0477 0.6980 0.7500 0.111 Uiso 1 2 d SR . .
O13 O 0.9099(5) 0.4177(6) 0.7500 0.057(3) Uani 1 2 d S . .
N13 N 0.9819(8) 0.4542(8) 0.7500 0.060(3) Uani 1 2 d S . .
O23 O 1.0164(6) 0.4714(7) 0.8300(8) 0.120(4) Uani 1 1 d . . .
O1W O 0.7425(9) 0.5786(10) 0.7714(15) 0.077(7) Uani 0.25 1 d P A -1
O1M O 0.7425(9) 0.5786(10) 0.7714(15) 0.077(7) Uani 0.25 1 d PD B -1
H1M H 0.6983 0.5532 0.7969 0.116 Uiso 0.25 1 calc PR B -1
C1M C 0.772(4) 0.6566(18) 0.791(6) 0.15(3) Uiso 0.25 1 d PD B -1
H1M1 H 0.8272 0.6811 0.8048 0.222 Uiso 0.25 1 calc PR B -1
H1M2 H 0.7453 0.6628 0.8489 0.222 Uiso 0.25 1 calc PR B -1
H1M3 H 0.7637 0.6811 0.7314 0.222 Uiso 0.25 1 calc PR B -1

loop_
_atom_site_aniso_label
_atom_site_aniso_U_11
_atom_site_aniso_U_22
_atom_site_aniso_U_33
_atom_site_aniso_U_23
_atom_site_aniso_U_13
_atom_site_aniso_U_12
Tb 0.0340(4) 0.0340(4) 0.0160(4) 0.000 0.000 0.01698(19)
Cu 0.0366(6) 0.0463(7) 0.0292(5) -0.0045(4) -0.0052(4) 0.0139(5)
O1 0.049(5) 0.040(5) 0.023(3) 0.000 0.000 0.021(4)
O11 0.039(3) 0.047(4) 0.026(3) -0.002(2) -0.007(2) 0.023(3)
O21 0.071(5) 0.052(5) 0.046(4) 0.006(3) -0.025(3) 0.022(4)
N11 0.044(5) 0.058(5) 0.036(4) -0.007(4) -0.015(3) 0.013(4)
C11 0.043(6) 0.071(7) 0.028(4) -0.002(4) -0.008(4) 0.025(5)
C21 0.070(8) 0.065(7) 0.050(6) -0.003(5) -0.035(5) 0.019(6)
C31 0.106(13) 0.085(11) 0.185(18) 0.003(11) -0.108(13) 0.026(10)
C41 0.107(12) 0.133(14) 0.023(5) -0.003(6) -0.018(6) -0.015(10)
O12 0.049(4) 0.047(4) 0.049(4) -0.002(3) -0.006(3) 0.009(3)
C12 0.037(8) 0.052(9) 0.065(9) 0.000 0.000 0.020(7)
C22 0.080(13) 0.038(9) 0.076(11) 0.000 0.000 0.007(9)
O13 0.030(5) 0.068(7) 0.054(5) 0.000 0.000 0.011(5)
N13 0.053(9) 0.055(8) 0.070(8) 0.000 0.000 0.024(7)
O23 0.083(7) 0.177(11) 0.106(8) -0.074(8) -0.054(6) 0.070(8)
O1W 0.092(11) 0.099(11) 0.063(19) -0.018(9) -0.015(9) 0.065(10)
O1M 0.092(11) 0.099(11) 0.063(19) -0.018(9) -0.015(9) 0.065(10)

loop_
_atom_type_symbol
_atom_type_description
_atom_type_scat_dispersion_real
_atom_type_scat_dispersion_imag
_atom_type_scat_source
C C 0.0033 0.0016 'International Tables Vol C Tables 4.2.6.8 and 6.1.1.4'
H H 0.0000 0.0000 'International Tables Vol C Tables 4.2.6.8 and 6.1.1.4'
N N 0.0061 0.0033 'International Tables Vol C Tables 4.2.6.8 and 6.1.1.4'
O O 0.0106 0.0060 'International Tables Vol C Tables 4.2.6.8 and 6.1.1.4'
Cu Cu 0.3201 1.2651 'International Tables Vol C Tables 4.2.6.8 and 6.1.1.4'
Tb Tb -0.1723 4.1537 'International Tables Vol C Tables 4.2.6.8 and 6.1.1.4'

loop_
_geom_angle_atom_site_label_1
_geom_angle_atom_site_label_2
_geom_angle_atom_site_label_3
_geom_angle
_geom_angle_site_symmetry_1
_geom_angle_site_symmetry_3
O1 Tb O1 120.000(1) . 2_655
O1 Tb O1 120.000(2) . 3_665
O1 Tb O1 120.000(2) 2_655 3_665
O1 Tb O11 66.5(2) . .
O1 Tb O11 135.31(13) 2_655 .
O1 Tb O11 71.8(2) 3_665 .
O1 Tb O11 135.31(14) . 12_667
O1 Tb O11 71.8(2) 2_655 12_667
O1 Tb O11 66.5(2) 3_665 12_667
O11 Tb O11 138.25(10) . 12_667
O1 Tb O11 71.8(2) . 2_655
O1 Tb O11 66.5(2) 2_655 2_655
O1 Tb O11 135.31(13) 3_665 2_655
O11 Tb O11 76.2(2) . 2_655
O11 Tb O11 138.25(10) 12_667 2_655
O1 Tb O11 71.8(2) . 11_657
O1 Tb O11 66.5(2) 2_655 11_657
O1 Tb O11 135.31(13) 3_665 11_657
O11 Tb O11 138.25(10) . 11_657
O11 Tb O11 76.2(2) 12_667 11_657
O11 Tb O11 89.1(3) 2_655 11_657
O1 Tb O11 135.31(14) . 3_665
O1 Tb O11 71.8(2) 2_655 3_665
O1 Tb O11 66.5(2) 3_665 3_665
O11 Tb O11 76.2(2) . 3_665
O11 Tb O11 89.1(3) 12_667 3_665
O11 Tb O11 76.2(2) 2_655 3_665
O11 Tb O11 138.25(10) 11_657 3_665
O1 Tb O11 66.5(2) . 10_557
O1 Tb O11 135.31(13) 2_655 10_557
O1 Tb O11 71.8(2) 3_665 10_557
O11 Tb O11 89.1(3) . 10_557
O11 Tb O11 76.2(2) 12_667 10_557
O11 Tb O11 138.25(10) 2_655 10_557
O11 Tb O11 76.2(2) 11_657 10_557
O11 Tb O11 138.25(10) 3_665 10_557
O1 Tb Cu 32.68(12) . .
O1 Tb Cu 132.58(17) 2_655 .
O1 Tb Cu 99.50(19) 3_665 .
O11 Tb Cu 34.24(15) . .
O11 Tb Cu 154.29(14) 12_667 .
O11 Tb Cu 66.95(15) 2_655 .
O11 Tb Cu 104.05(14) 11_657 .
O11 Tb Cu 105.47(14) 3_665 .
O11 Tb Cu 78.91(14) 10_557 .
O1 Tb Cu 132.58(17) . 12_667
O1 Tb Cu 99.50(19) 2_655 12_667
O1 Tb Cu 32.68(12) 3_665 12_667
O11 Tb Cu 104.05(14) . 12_667
O11 Tb Cu 34.24(14) 12_667 12_667
O11 Tb Cu 154.29(14) 2_655 12_667
O11 Tb Cu 105.47(14) 11_657 12_667
O11 Tb Cu 78.91(14) 3_665 12_667
O11 Tb Cu 66.95(15) 10_557 12_667
Cu Tb Cu 127.026(10) . 12_667
O1 Tb Cu 99.50(19) . 11_657
O1 Tb Cu 32.68(12) 2_655 11_657
O1 Tb Cu 132.58(17) 3_665 11_657
O11 Tb Cu 154.30(14) . 11_657
O11 Tb Cu 66.95(15) 12_667 11_657
O11 Tb Cu 78.91(14) 2_655 11_657
O11 Tb Cu 34.24(15) 11_657 11_657
O11 Tb Cu 104.05(14) 3_665 11_657
O11 Tb Cu 105.47(14) 10_557 11_657
Cu Tb Cu 127.025(11) . 11_657
Cu Tb Cu 101.16(3) 12_667 11_657
O1 Cu O12 93.1(3) . .
O1 Cu N11 166.2(4) . .
O12 Cu N11 95.4(3) . .
O1 Cu O11 85.8(3) . .
O12 Cu O11 167.0(3) . .
N11 Cu O11 83.5(3) . .
O1 Cu O21 89.1(3) . 2_655
O12 Cu O21 103.7(3) . 2_655
N11 Cu O21 99.4(3) . 2_655
O11 Cu O21 89.2(3) . 2_655
O1 Cu Tb 42.3(2) . .
O12 Cu Tb 135.2(2) . .
N11 Cu Tb 127.4(2) . .
O11 Cu Tb 43.96(15) . .
O21 Cu Tb 83.52(18) 2_655 .
Cu O1 Cu 107.9(4) . 10_557
Cu O1 Tb 105.0(3) . .
Cu O1 Tb 105.0(3) 10_557 .
Cu O1 H1 112.8 . .
Cu O1 H1 112.8 10_557 .
Tb O1 H1 112.8 . .
C11 O11 Cu 118.0(6) . .
C11 O11 Tb 140.1(6) . .
Cu O11 Tb 101.8(2) . .
C11 O21 Cu 124.1(6) . 3_665
C21 N11 Cu 112.3(6) . .
C21 N11 H11A 109.1 . .
Cu N11 H11A 109.1 . .
C21 N11 H11B 109.1 . .
Cu N11 H11B 109.1 . .
H11A N11 H11B 107.9 . .
O21 C11 O11 124.8(9) . .
O21 C11 C21 120.9(8) . .
O11 C11 C21 113.9(9) . .
N11 C21 C41 109.5(11) . .
N11 C21 C31 110.6(11) . .
C41 C21 C31 113.6(12) . .
N11 C21 C11 109.4(8) . .
C41 C21 C11 105.9(10) . .
C31 C21 C11 107.6(10) . .
C21 C31 H31A 109.5 . .
C21 C31 H31B 109.5 . .
H31A C31 H31B 109.5 . .
C21 C31 H31C 109.5 . .
H31A C31 H31C 109.5 . .
H31B C31 H31C 109.5 . .
C21 C41 H41A 109.5 . .
C21 C41 H41B 109.5 . .
H41A C41 H41B 109.5 . .
C21 C41 H41C 109.5 . .
H41A C41 H41C 109.5 . .
H41B C41 H41C 109.5 . .
C12 O12 Cu 130.3(8) . .
O12 C12 O12 124.6(14) . 10_557
O12 C12 C22 117.7(7) . .
O12 C12 C22 117.7(7) 10_557 .
C12 C22 H22A 111.1 . .
C12 C22 H22C 112.0 . .
H22A C22 H22C 110.9 . .
O23 N13 O23 121.2(17) 10_557 .
O23 N13 O13 119.4(8) 10_557 .
O23 N13 O13 119.4(8) . .
H1M1 C1M H1M2 109.5 . .
H1M1 C1M H1M3 109.5 . .
H1M2 C1M H1M3 109.5 . .

loop_
_geom_bond_atom_site_label_1
_geom_bond_atom_site_label_2
_geom_bond_distance
_geom_bond_site_symmetry_2
Tb O1 2.392(8) .
Tb O1 2.392(8) 2_655
Tb O1 2.392(8) 3_665
Tb O11 2.433(5) .
Tb O11 2.433(5) 12_667
Tb O11 2.433(5) 2_655
Tb O11 2.433(5) 11_657
Tb O11 2.433(5) 3_665
Tb O11 2.433(5) 10_557
Tb Cu 3.4306(16) .
Tb Cu 3.4306(16) 12_667
Tb Cu 3.4306(16) 11_657
Cu O1 1.918(5) .
Cu O12 1.938(7) .
Cu N11 1.962(7) .
Cu O11 1.972(6) .
Cu O21 2.284(7) 2_655
O1 Cu 1.918(5) 10_557
O1 H1 1.0000 .
O11 C11 1.300(11) .
O21 C11 1.211(12) .
O21 Cu 2.284(7) 3_665
N11 C21 1.494(14) .
N11 H11A 0.9200 .
N11 H11B 0.9200 .
C11 C21 1.562(13) .
C21 C41 1.534(18) .
C21 C31 1.542(19) .
C31 H31A 0.9800 .
C31 H31B 0.9800 .
C31 H31C 0.9800 .
C41 H41A 0.9800 .
C41 H41B 0.9800 .
C41 H41C 0.9800 .
O12 C12 1.269(10) .
C12 O12 1.269(10) 10_557
C12 C22 1.49(2) .
C22 H22A 0.8805 .
C22 H22C 0.9672 .
O13 N13 1.248(15) .
N13 O23 1.218(11) 10_557
N13 O23 1.218(11) .
C1M H1M1 0.9800 .
C1M H1M2 0.9800 .
C1M H1M3 0.9800 .
